data_2209874
loop_
_publ_author_name
'Ming-Guo Liu'
'Yang-Gen Hu'

_publ_section_title
;
 Ethyl 5-(triphenylphosphoranylidene)-1,2,3-thiadiazole-4-carboxylate
;
_journal_coeditor_code HK2063
_journal_issue 8
_journal_name_full 'Acta Crystallographica Section E'
_journal_page_first o3206
_journal_page_last o3208
_journal_paper_doi 10.1107/S1600536806023403
_journal_volume 62
_journal_year 2006
_chemical_formula_iupac 'C23 H20 N3 O2 P S'
_chemical_formula_moiety 'C23 H20 N3 O2 P S'
_chemical_formula_sum 'C23 H20 N3 O2 P S'
_chemical_formula_weight 433.45
_chemical_name_systematic
;
Ethyl 5-(triphenylphosphoranylidene)-1,2,3-thiadiazole-4-carboxylate
;
_space_group_IT_number 14
_symmetry_cell_setting monoclinic
_symmetry_space_group_name_Hall '-P 2yn'
_symmetry_space_group_name_H-M 'P 1 21/n 1'
_atom_sites_solution_hydrogens geom
_atom_sites_solution_primary direct
_atom_sites_solution_secondary difmap
_audit_creation_method SHELXL-97
_cell_angle_alpha 90.00
_cell_angle_beta 94.3770(10)
_cell_angle_gamma 90.00
_cell_formula_units_Z 4
_cell_length_a 10.4544(7)
_cell_length_b 15.8511(10)
_cell_length_c 13.2195(9)
_cell_measurement_reflns_used 6047
_cell_measurement_temperature 292(2)
_cell_measurement_theta_max 26.82
_cell_measurement_theta_min 2.34
_cell_volume 2184.3(3)
_computing_cell_refinement 'SAINT (Bruker, 2001)'
_computing_data_collection 'SMART (Bruker, 2001)'
_computing_data_reduction SAINT
_computing_molecular_graphics 'PLATON (Spek, 2003)'
_computing_publication_material 'SHELXTL (Bruker, 2001)'
_computing_structure_refinement 'SHELXL97 (Sheldrick, 1997)'
_computing_structure_solution 'SHELXS97 (Sheldrick, 1997)'
_diffrn_ambient_temperature 292(2)
_diffrn_measured_fraction_theta_full 0.985
_diffrn_measured_fraction_theta_max 0.985
_diffrn_measurement_device_type 'Bruker SMART 4K CCD area-detector'
_diffrn_measurement_method '\f and \w'
_diffrn_radiation_monochromator graphite
_diffrn_radiation_source 'fine-focus sealed tube'
_diffrn_radiation_type MoK\a
_diffrn_radiation_wavelength 0.71073
_diffrn_reflns_av_R_equivalents 0.0450
_diffrn_reflns_av_sigmaI/netI 0.0381
_diffrn_reflns_limit_h_max 13
_diffrn_reflns_limit_h_min -13
_diffrn_reflns_limit_k_max 20
_diffrn_reflns_limit_k_min -20
_diffrn_reflns_limit_l_max 17
_diffrn_reflns_limit_l_min -14
_diffrn_reflns_number 18972
_diffrn_reflns_theta_full 27.99
_diffrn_reflns_theta_max 27.99
_diffrn_reflns_theta_min 2.01
_exptl_absorpt_coefficient_mu 0.246
_exptl_absorpt_correction_T_max 0.9299
_exptl_absorpt_correction_T_min 0.9299
_exptl_absorpt_correction_type multi-scan
_exptl_absorpt_process_details '(SADABS; Sheldrick, 2003)'
_exptl_crystal_colour colorless
_exptl_crystal_density_diffrn 1.318
_exptl_crystal_density_method 'not measured'
_exptl_crystal_description block
_exptl_crystal_F_000 904
_exptl_crystal_size_max 0.30
_exptl_crystal_size_mid 0.30
_exptl_crystal_size_min 0.30
_refine_diff_density_max 0.305
_refine_diff_density_min -0.296
_refine_ls_extinction_method none
_refine_ls_goodness_of_fit_ref 1.001
_refine_ls_hydrogen_treatment constr
_refine_ls_matrix_type full
_refine_ls_number_parameters 301
_refine_ls_number_reflns 5188
_refine_ls_number_restraints 6
_refine_ls_restrained_S_all 1.051
_refine_ls_R_factor_all 0.0620
_refine_ls_R_factor_gt 0.0479
_refine_ls_shift/su_max 0.000
_refine_ls_shift/su_mean 0.000
_refine_ls_structure_factor_coef Fsqd
_refine_ls_weighting_details 'calc w=1/[\s^2^(Fo^2^)+(0.0769P)^2^] where P=(Fo^2^+2Fc^2^)/3'
_refine_ls_weighting_scheme calc
_refine_ls_wR_factor_gt 0.1222
_refine_ls_wR_factor_ref 0.1282
_reflns_number_gt 3901
_reflns_number_total 5188
_reflns_threshold_expression I>2\s(I)
_cod_data_source_file hk2063.cif
_cod_data_source_block I
_cod_original_cell_volume 2184.3(2)
_cod_original_sg_symbol_H-M 'P 21/n'
_cod_database_code 2209874
_cod_database_fobs_code 2209874

loop_
_symmetry_equiv_pos_as_xyz
'x, y, z'
'-x+1/2, y+1/2, -z+1/2'
'-x, -y, -z'
'x-1/2, -y-1/2, z-1/2'

loop_
_atom_site_type_symbol
_atom_site_label
_atom_site_fract_x
_atom_site_fract_y
_atom_site_fract_z
_atom_site_U_iso_or_equiv
_atom_site_adp_type
_atom_site_calc_flag
_atom_site_refinement_flags
_atom_site_occupancy
_atom_site_disorder_assembly
_atom_site_disorder_group
P P1 0.08002(3) 0.21019(3) 0.57138(3) 0.03752(14) Uani d . 1 . .
S S1 -0.20412(5) 0.12695(5) 0.64564(5) 0.0823(2) Uani d . 1 . .
O O1 0.14165(13) 0.12026(10) 0.88284(12) 0.0706(4) Uani d . 1 A .
N N1 0.05342(12) 0.16507(9) 0.67518(11) 0.0464(4) Uani d . 1 . .
N N2 -0.27433(17) 0.09405(17) 0.75145(18) 0.1023(8) Uani d . 1 A .
N N3 -0.19277(16) 0.09239(13) 0.82952(15) 0.0753(6) Uani d . 1 . .
C C1 0.07388(14) 0.32277(10) 0.58737(12) 0.0400(4) Uani d . 1 . .
C C2 -0.02391(18) 0.35608(12) 0.63991(15) 0.0534(5) Uani d . 1 . .
H H2 -0.0864 0.3205 0.6627 0.064 Uiso calc R 1 . .
C C3 -0.0296(2) 0.44127(14) 0.65883(17) 0.0691(6) Uani d . 1 . .
H H3 -0.0958 0.4631 0.6940 0.083 Uiso calc R 1 . .
C C4 0.0626(2) 0.49393(13) 0.62561(17) 0.0701(6) Uani d . 1 . .
H H4 0.0595 0.5514 0.6391 0.084 Uiso calc R 1 . .
C C5 0.1588(2) 0.46213(13) 0.57288(17) 0.0674(6) Uani d . 1 . .
H H5 0.2206 0.4983 0.5501 0.081 Uiso calc R 1 . .
C C6 0.16544(18) 0.37642(11) 0.55282(15) 0.0524(4) Uani d . 1 . .
H H6 0.2310 0.3551 0.5164 0.063 Uiso calc R 1 . .
C C7 0.23741(15) 0.17757(11) 0.54252(13) 0.0433(4) Uani d . 1 . .
C C8 0.28096(18) 0.19196(13) 0.44757(15) 0.0592(5) Uani d . 1 . .
H H8 0.2292 0.2203 0.3983 0.071 Uiso calc R 1 . .
C C9 0.4013(2) 0.16423(16) 0.42615(18) 0.0729(6) Uani d . 1 . .
H H9 0.4308 0.1746 0.3627 0.088 Uiso calc R 1 . .
C C10 0.4773(2) 0.12140(16) 0.4981(2) 0.0780(7) Uani d . 1 . .
H H10 0.5576 0.1020 0.4829 0.094 Uiso calc R 1 . .
C C11 0.4354(2) 0.10722(15) 0.5917(2) 0.0755(7) Uani d . 1 . .
H H11 0.4877 0.0783 0.6401 0.091 Uiso calc R 1 . .
C C12 0.31550(17) 0.13542(12) 0.61581(16) 0.0553(5) Uani d . 1 . .
H H12 0.2879 0.1262 0.6801 0.066 Uiso calc R 1 . .
C C13 -0.02838(15) 0.18070(10) 0.46494(13) 0.0416(4) Uani d . 1 . .
C C14 -0.12546(17) 0.23351(11) 0.42423(14) 0.0485(4) Uani d . 1 . .
H H14 -0.1290 0.2894 0.4453 0.058 Uiso calc R 1 . .
C C15 -0.21640(19) 0.20276(13) 0.35260(16) 0.0625(5) Uani d . 1 . .
H H15 -0.2809 0.2381 0.3250 0.075 Uiso calc R 1 . .
C C16 -0.2122(2) 0.12047(14) 0.32194(18) 0.0714(6) Uani d . 1 . .
H H16 -0.2753 0.0999 0.2750 0.086 Uiso calc R 1 . .
C C17 -0.1155(2) 0.06789(13) 0.35990(18) 0.0727(6) Uani d . 1 . .
H H17 -0.1127 0.0122 0.3380 0.087 Uiso calc R 1 . .
C C18 -0.02253(19) 0.09799(11) 0.43068(16) 0.0589(5) Uani d . 1 . .
H H18 0.0440 0.0629 0.4554 0.071 Uiso calc R 1 . .
C C19 -0.05459(15) 0.13918(10) 0.71085(14) 0.0436(4) Uani d . 1 A .
C C20 -0.07191(16) 0.11573(11) 0.81143(14) 0.0482(4) Uani d . 1 A .
C C21 0.02973(19) 0.11644(11) 0.89329(15) 0.0522(5) Uani d D 1 . .
C C22 0.0966(6) 0.1268(7) 1.0665(4) 0.074(2) Uani d PD 0.503(11) A 1
H H22A 0.1523 0.1748 1.0576 0.089 Uiso calc PR 0.503(11) A 1
H H22B 0.1472 0.0755 1.0662 0.089 Uiso calc PR 0.503(11) A 1
C C22' 0.0504(9) 0.0946(4) 1.0765(5) 0.0693(19) Uani d PD 0.497(11) A 2
H H22C 0.1324 0.0700 1.0631 0.083 Uiso calc PR 0.497(11) A 2
H H22D 0.0105 0.0578 1.1235 0.083 Uiso calc PR 0.497(11) A 2
C C23 0.0316(7) 0.1345(8) 1.1627(4) 0.104(3) Uani d PD 0.503(11) A 1
H H23A -0.0199 0.1847 1.1605 0.156 Uiso calc PR 0.503(11) A 1
H H23B 0.0950 0.1376 1.2191 0.156 Uiso calc PR 0.503(11) A 1
H H23C -0.0221 0.0861 1.1704 0.156 Uiso calc PR 0.503(11) A 1
C C23' 0.0731(8) 0.1790(4) 1.1252(7) 0.096(3) Uani d PD 0.497(11) A 2
H H23D 0.1150 0.2154 1.0799 0.144 Uiso calc PR 0.497(11) A 2
H H23E 0.1264 0.1725 1.1871 0.144 Uiso calc PR 0.497(11) A 2
H H23F -0.0075 0.2034 1.1398 0.144 Uiso calc PR 0.497(11) A 2
O O2 -0.0068(8) 0.1246(6) 0.9884(4) 0.0621(17) Uani d PD 0.503(11) A 1
O O2' -0.0308(8) 0.0985(5) 0.9818(5) 0.0616(16) Uani d PD 0.497(11) A 2

loop_
_atom_site_aniso_label
_atom_site_aniso_U_11
_atom_site_aniso_U_22
_atom_site_aniso_U_33
_atom_site_aniso_U_12
_atom_site_aniso_U_13
_atom_site_aniso_U_23
P1 0.0329(2) 0.0422(2) 0.0373(3) -0.00192(15) 0.00127(16) 0.00412(17)
S1 0.0441(3) 0.1315(6) 0.0690(4) -0.0310(3) -0.0109(3) 0.0373(4)
O1 0.0483(8) 0.0917(11) 0.0699(10) 0.0011(7) -0.0079(7) 0.0234(8)
N1 0.0367(7) 0.0577(9) 0.0444(9) -0.0063(6) 0.0007(6) 0.0118(7)
N2 0.0459(10) 0.171(2) 0.0894(16) -0.0342(12) 0.0000(10) 0.0569(15)
N3 0.0483(9) 0.1070(15) 0.0717(13) -0.0115(9) 0.0109(9) 0.0330(11)
C1 0.0408(8) 0.0432(8) 0.0353(9) -0.0013(6) -0.0017(7) 0.0011(7)
C2 0.0531(10) 0.0551(11) 0.0526(12) 0.0006(8) 0.0081(9) -0.0049(9)
C3 0.0828(14) 0.0631(13) 0.0604(14) 0.0224(11) -0.0004(11) -0.0102(10)
C4 0.1078(18) 0.0417(10) 0.0567(13) 0.0050(11) -0.0194(13) -0.0010(9)
C5 0.0857(15) 0.0526(12) 0.0620(14) -0.0177(11) -0.0078(12) 0.0114(10)
C6 0.0529(10) 0.0532(10) 0.0510(11) -0.0078(8) 0.0042(9) 0.0062(8)
C7 0.0366(8) 0.0475(9) 0.0460(10) -0.0006(7) 0.0042(7) 0.0002(7)
C8 0.0554(11) 0.0742(13) 0.0489(12) 0.0073(9) 0.0096(9) 0.0026(10)
C9 0.0629(13) 0.0970(17) 0.0616(14) 0.0063(11) 0.0229(11) -0.0076(12)
C10 0.0490(12) 0.0930(17) 0.094(2) 0.0137(11) 0.0155(12) -0.0101(14)
C11 0.0474(11) 0.0916(17) 0.0864(18) 0.0193(10) -0.0011(11) 0.0109(13)
C12 0.0428(9) 0.0653(12) 0.0571(12) 0.0034(8) -0.0007(8) 0.0081(9)
C13 0.0426(8) 0.0425(8) 0.0389(9) -0.0020(7) -0.0027(7) 0.0038(7)
C14 0.0505(9) 0.0482(9) 0.0454(10) 0.0049(8) -0.0048(8) 0.0009(8)
C15 0.0584(11) 0.0694(13) 0.0567(13) 0.0104(9) -0.0161(9) -0.0007(10)
C16 0.0713(14) 0.0733(14) 0.0650(15) -0.0076(11) -0.0240(11) -0.0103(11)
C17 0.0919(16) 0.0476(11) 0.0744(15) -0.0028(10) -0.0220(12) -0.0111(10)
C18 0.0666(12) 0.0441(10) 0.0632(13) 0.0052(9) -0.0136(10) 0.0008(9)
C19 0.0364(8) 0.0457(9) 0.0481(10) -0.0032(6) 0.0004(7) 0.0098(7)
C20 0.0416(9) 0.0538(10) 0.0496(11) -0.0005(7) 0.0060(8) 0.0132(8)
C21 0.0589(11) 0.0482(10) 0.0494(12) 0.0080(8) 0.0030(9) 0.0108(8)
C22 0.069(4) 0.109(6) 0.045(3) -0.004(3) -0.003(2) 0.004(3)
C22' 0.084(5) 0.069(4) 0.054(3) 0.014(3) 0.001(3) 0.013(3)
C23 0.110(5) 0.148(9) 0.057(4) 0.017(5) 0.022(3) -0.003(4)
C23' 0.117(5) 0.080(4) 0.089(6) -0.013(3) -0.003(4) 0.002(4)
O2 0.061(3) 0.081(5) 0.044(2) 0.004(3) 0.0003(17) -0.004(2)
O2' 0.075(4) 0.067(4) 0.042(2) 0.005(2) -0.002(2) 0.0000(19)

loop_
_atom_type_symbol
_atom_type_description
_atom_type_scat_dispersion_real
_atom_type_scat_dispersion_imag
_atom_type_scat_source
C C 0.0033 0.0016 'International Tables Vol C Tables 4.2.6.8 and 6.1.1.4'
H H 0.0000 0.0000 'International Tables Vol C Tables 4.2.6.8 and 6.1.1.4'
N N 0.0061 0.0033 'International Tables Vol C Tables 4.2.6.8 and 6.1.1.4'
O O 0.0106 0.0060 'International Tables Vol C Tables 4.2.6.8 and 6.1.1.4'
P P 0.1023 0.0942 'International Tables Vol C Tables 4.2.6.8 and 6.1.1.4'
S S 0.1246 0.1234 'International Tables Vol C Tables 4.2.6.8 and 6.1.1.4'

loop_
_geom_angle_atom_site_label_1
_geom_angle_atom_site_label_2
_geom_angle_atom_site_label_3
_geom_angle
_geom_angle_publ_flag
C6 C1 C2 119.18(16) ?
C6 C1 P1 122.62(13) ?
C2 C1 P1 118.15(13) ?
C3 C2 C1 120.64(18) ?
C3 C2 H2 119.7 ?
C1 C2 H2 119.7 ?
C4 C3 C2 119.8(2) ?
C4 C3 H3 120.1 ?
C2 C3 H3 120.1 ?
C5 C4 C3 120.16(19) ?
C5 C4 H4 119.9 ?
C3 C4 H4 119.9 ?
C4 C5 C6 120.63(19) ?
C4 C5 H5 119.7 ?
C6 C5 H5 119.7 ?
C1 C6 C5 119.53(19) ?
C1 C6 H6 120.2 ?
C5 C6 H6 120.2 ?
C8 C7 C12 119.61(17) ?
C8 C7 P1 121.02(14) ?
C12 C7 P1 119.35(14) ?
C9 C8 C7 120.01(19) ?
C9 C8 H8 120.0 ?
C7 C8 H8 120.0 ?
C10 C9 C8 120.3(2) ?
C10 C9 H9 119.9 ?
C8 C9 H9 119.9 ?
C11 C10 C9 120.1(2) ?
C11 C10 H10 120.0 ?
C9 C10 H10 120.0 ?
C10 C11 C12 120.9(2) ?
C10 C11 H11 119.6 ?
C12 C11 H11 119.6 ?
C7 C12 C11 119.1(2) ?
C7 C12 H12 120.4 ?
C11 C12 H12 120.4 ?
C18 C13 C14 119.36(16) ?
C18 C13 P1 117.32(12) yes
C14 C13 P1 122.89(14) yes
C15 C14 C13 119.82(17) ?
C15 C14 H14 120.1 ?
C13 C14 H14 120.1 ?
C16 C15 C14 120.30(18) ?
C16 C15 H15 119.9 ?
C14 C15 H15 119.9 ?
C15 C16 C17 120.63(19) ?
C15 C16 H16 119.7 ?
C17 C16 H16 119.7 ?
C16 C17 C18 119.83(19) ?
C16 C17 H17 120.1 ?
C18 C17 H17 120.1 ?
C17 C18 C13 120.01(17) ?
C17 C18 H18 120.0 ?
C13 C18 H18 120.0 ?
N1 C19 C20 126.50(15) yes
N1 C19 S1 128.20(14) yes
C20 C19 S1 105.30(12) yes
N3 C20 C19 115.36(17) yes
N3 C20 C21 120.51(17) yes
C19 C20 C21 124.13(15) ?
O1 C21 O2 117.0(4) yes
O1 C21 O2' 128.2(4) yes
O1 C21 C20 125.56(18) yes
O2 C21 C20 116.8(4) yes
O2' C21 C20 105.6(4) yes
O2' C22' C23' 113.2(5) yes
O2' C22' H22C 108.9 ?
C23' C22' H22C 108.9 ?
O2' C22' H22D 108.9 ?
C23' C22' H22D 108.9 ?
H22C C22' H22D 107.8 ?
C22' C23' H23D 109.5 ?
C22' C23' H23E 109.5 ?
H23D C23' H23E 109.5 ?
C22' C23' H23F 109.5 ?
H23D C23' H23F 109.5 ?
H23E C23' H23F 109.5 ?
C21 O2' C22' 117.0(6) yes
O2 C22 C23 104.3(5) yes
O2 C22 H22A 110.9 ?
C23 C22 H22A 110.9 ?
O2 C22 H22B 110.9 ?
C23 C22 H22B 110.9 ?
H22A C22 H22B 108.9 ?
C21 O2 C22 114.9(6) yes
C19 N1 P1 131.13(12) yes
N3 N2 S1 111.25(13) yes
N2 N3 C20 114.97(17) yes
N1 P1 C7 106.11(8) ?
N1 P1 C1 109.55(8) ?
C7 P1 C1 110.64(8) ?
N1 P1 C13 114.62(7) ?
C7 P1 C13 106.98(8) ?
C1 P1 C13 108.88(7) ?
N2 S1 C19 93.11(9) yes

loop_
_geom_bond_atom_site_label_1
_geom_bond_atom_site_label_2
_geom_bond_distance
_geom_bond_publ_flag
C1 C6 1.384(2) ?
C1 C2 1.384(2) ?
C1 P1 1.7988(17) yes
C2 C3 1.376(3) ?
C2 H2 0.9300 ?
C3 C4 1.373(3) ?
C3 H3 0.9300 ?
C4 C5 1.363(3) ?
C4 H4 0.9300 ?
C5 C6 1.387(3) ?
C5 H5 0.9300 ?
C6 H6 0.9300 ?
C7 C8 1.386(3) ?
C7 C12 1.390(2) ?
C7 P1 1.7933(16) yes
C8 C9 1.382(3) ?
C8 H8 0.9300 ?
C9 C10 1.372(3) ?
C9 H9 0.9300 ?
C10 C11 1.363(4) ?
C10 H10 0.9300 ?
C11 C12 1.390(3) ?
C11 H11 0.9300 ?
C12 H12 0.9300 ?
C13 C18 1.390(2) ?
C13 C14 1.392(2) ?
C13 P1 1.7999(16) yes
C14 C15 1.379(3) ?
C14 H14 0.9300 ?
C15 C16 1.368(3) ?
C15 H15 0.9300 ?
C16 C17 1.375(3) ?
C16 H16 0.9300 ?
C17 C18 1.382(3) ?
C17 H17 0.9300 ?
C18 H18 0.9300 ?
C19 N1 1.322(2) yes
C19 C20 1.405(3) ?
C19 S1 1.7374(17) yes
C20 N3 1.355(2) yes
C20 C21 1.458(3) ?
C21 O1 1.190(2) yes
C21 O2 1.348(6) yes
C21 O2' 1.402(7) yes
C22' O2' 1.459(7) yes
C22' C23' 1.496(7) yes
C22' H22C 0.9700 ?
C22' H22D 0.9700 ?
C23' H23D 0.9600 ?
C23' H23E 0.9600 ?
C23' H23F 0.9600 ?
C22 O2 1.437(7) yes
C22 C23 1.491(7) ?
C22 H22A 0.9700 ?
C22 H22B 0.9700 ?
C23 H23A 0.9600 ?
C23 H23B 0.9600 ?
C23 H23C 0.9600 ?
N1 P1 1.5906(15) yes
N2 N3 1.288(3) yes
N2 S1 1.710(2) yes

loop_
_geom_hbond_atom_site_label_D
_geom_hbond_atom_site_label_H
_geom_hbond_atom_site_label_A
_geom_hbond_site_symmetry_A
_geom_hbond_distance_DH
_geom_hbond_distance_HA
_geom_hbond_distance_DA
_geom_hbond_angle_DHA
_geom_hbond_publ_flag
C5 H5 O1 2_556 0.93 2.53 3.285(2) 138.4 yes
C3 H3 N2 2_456 0.93 2.61 3.441(3) 149.0 yes

loop_
_geom_torsion_atom_site_label_1
_geom_torsion_atom_site_label_2
_geom_torsion_atom_site_label_3
_geom_torsion_atom_site_label_4
_geom_torsion
_geom_torsion_publ_flag
C6 C1 C2 C3 -0.8(3) ?
P1 C1 C2 C3 176.72(15) ?
C1 C2 C3 C4 -0.2(3) ?
C2 C3 C4 C5 0.8(3) ?
C3 C4 C5 C6 -0.5(3) ?
C2 C1 C6 C5 1.1(3) ?
P1 C1 C6 C5 -176.30(14) ?
C4 C5 C6 C1 -0.4(3) ?
C12 C7 C8 C9 0.2(3) ?
P1 C7 C8 C9 -178.23(16) ?
C7 C8 C9 C10 0.9(4) ?
C8 C9 C10 C11 -1.1(4) ?
C9 C10 C11 C12 0.2(4) ?
C8 C7 C12 C11 -1.0(3) ?
P1 C7 C12 C11 177.39(16) ?
C10 C11 C12 C7 0.9(3) ?
C18 C13 C14 C15 1.7(3) ?
P1 C13 C14 C15 -170.65(15) ?
C13 C14 C15 C16 0.5(3) ?
C14 C15 C16 C17 -1.8(4) ?
C15 C16 C17 C18 0.8(4) ?
C16 C17 C18 C13 1.4(4) ?
C14 C13 C18 C17 -2.6(3) ?
P1 C13 C18 C17 170.15(18) ?
N1 C19 C20 N3 179.16(18) ?
S1 C19 C20 N3 -0.7(2) yes
N1 C19 C20 C21 -0.1(3) ?
S1 C19 C20 C21 -179.97(15) ?
N3 C20 C21 O1 165.1(2) ?
C19 C20 C21 O1 -15.7(3) ?
N3 C20 C21 O2 -24.2(5) ?
C19 C20 C21 O2 155.1(5) ?
N3 C20 C21 O2' -5.9(4) ?
C19 C20 C21 O2' 173.3(4) ?
O1 C21 O2' C22' 8.8(9) ?
O2 C21 O2' C22' -53.9(17) ?
C20 C21 O2' C22' 179.5(5) ?
C23' C22' O2' C21 85.2(12) ?
O1 C21 O2 C22 -7.2(8) ?
O2' C21 O2 C22 121(2) ?
C20 C21 O2 C22 -178.7(5) ?
C23 C22 O2 C21 -179.0(11) ?
C20 C19 N1 P1 -165.95(15) ?
S1 C19 N1 P1 13.9(3) ?
S1 N2 N3 C20 -0.5(3) yes
C19 C20 N3 N2 0.8(3) yes
C21 C20 N3 N2 -179.9(2) ?
C19 N1 P1 C7 -149.97(17) ?
C19 N1 P1 C1 90.56(18) ?
C19 N1 P1 C13 -32.2(2) ?
C8 C7 P1 N1 167.26(16) ?
C12 C7 P1 N1 -11.15(17) ?
C8 C7 P1 C1 -73.98(17) ?
C12 C7 P1 C1 107.60(15) ?
C8 C7 P1 C13 44.48(18) ?
C12 C7 P1 C13 -133.94(15) ?
C6 C1 P1 N1 134.03(14) ?
C2 C1 P1 N1 -43.38(15) ?
C6 C1 P1 C7 17.38(17) ?
C2 C1 P1 C7 -160.03(14) ?
C6 C1 P1 C13 -99.92(15) ?
C2 C1 P1 C13 82.68(15) ?
C18 C13 P1 N1 -66.71(17) ?
C14 C13 P1 N1 105.76(16) ?
C18 C13 P1 C7 50.62(16) ?
C14 C13 P1 C7 -136.91(15) ?
C18 C13 P1 C1 170.22(14) ?
C14 C13 P1 C1 -17.31(18) ?
N3 N2 S1 C19 0.1(2) yes
N1 C19 S1 N2 -179.52(19) ?
C20 C19 S1 N2 0.32(16) yes
